data_4314297
loop_
_publ_author_name
'Tomona Yutaka'
'Ichiro Mori'
'Masato Kurihara'
'Naoto Tamai'
'Hiroshi Nishihara'

_publ_section_title
;
 Photochemical Behavior of Azobenzene-Conjugated CoII, CoIII, and FeII
 Bis(terpyridine) Complexes
;
_journal_name_full 'Inorganic Chemistry'
_journal_page_first 6306
_journal_page_last 6313
_journal_paper_doi 10.1021/ic0260466
_journal_volume 42
_journal_year 2003
_chemical_formula_moiety 'C106 H84 B2 Co N12 '
_chemical_formula_sum 'C106 H84 B2 Co N12'
_chemical_formula_weight 1606.46
_space_group_IT_number 15
_symmetry_cell_setting monoclinic
_symmetry_Int_Tables_number 15
_symmetry_space_group_name_Hall '-C 2yc'
_symmetry_space_group_name_H-M 'C 1 2/c 1'
_cell_angle_alpha 90
_cell_angle_beta 106.8040(7)
_cell_angle_gamma 90
_cell_formula_units_Z 4
_cell_length_a 22.895(5)
_cell_length_b 21.1422(11)
_cell_length_c 18.7864(5)
_cell_measurement_reflns_used 11928
_cell_measurement_temperature 293.1
_cell_measurement_theta_max 12.7
_cell_measurement_theta_min 1.5
_cell_volume 8705(2)
_computing_cell_refinement CrystalClear
_computing_data_collection CrystalClear
_computing_data_reduction CrystalStructure
_computing_publication_material 'CrystalStructure Ver. 2.00'
_computing_structure_refinement CRYSTALS
_computing_structure_solution SIR97
_diffrn_detector_area_resol_mean 7.32
_diffrn_measured_fraction_theta_full 0.9796
_diffrn_measured_fraction_theta_max 0.9796
_diffrn_measurement_device_type 'Rigaku Mercury'
_diffrn_measurement_method \w
_diffrn_radiation_type 'Mo K\a'
_diffrn_radiation_wavelength 0.7107
_diffrn_reflns_av_R_equivalents 0.033
_diffrn_reflns_limit_h_max 26
_diffrn_reflns_limit_h_min -27
_diffrn_reflns_limit_k_max 25
_diffrn_reflns_limit_k_min -25
_diffrn_reflns_limit_l_max 22
_diffrn_reflns_limit_l_min -17
_diffrn_reflns_number 32977
_diffrn_reflns_theta_full 25.20
_diffrn_reflns_theta_max 25.20
_exptl_absorpt_coefficient_mu 0.254
_exptl_absorpt_correction_T_max 0.000
_exptl_absorpt_correction_T_min 0.000
_exptl_absorpt_correction_type none
_exptl_crystal_colour colorless
_exptl_crystal_density_diffrn 1.226
_exptl_crystal_density_method 'not measured'
_exptl_crystal_description prism
_exptl_crystal_size_max 0.20
_exptl_crystal_size_mid 0.20
_exptl_crystal_size_min 0.20
_refine_diff_density_max 0.85
_refine_diff_density_min -0.58
_refine_ls_extinction_method none
_refine_ls_goodness_of_fit_ref 3.543
_refine_ls_hydrogen_treatment refall
_refine_ls_number_parameters 570
_refine_ls_number_reflns 4644
_refine_ls_R_factor_gt 0.0970
_refine_ls_shift/su_max 0.0070
_refine_ls_structure_factor_coef F
_refine_ls_weighting_details 'w = 1/\s^2^(Fo)'
_refine_ls_weighting_scheme sigma
_refine_ls_wR_factor_ref 0.1160
_reflns_number_gt 4644
_reflns_number_total 7907
_reflns_threshold_expression F^2^>2.0\s(F^2^)
_cod_data_source_file ic0260466si20030806_054220.cif
_cod_data_source_block '__4'
_cod_original_cell_volume 8705.1(14)
_cod_original_formula_sum 'C106 H84 B2 Co N12 '
_cod_database_code 4314297

loop_
_symmetry_equiv_pos_as_xyz
x,y,z
-x,-y,-z
x+1/2,y+1/2,z
-x+1/2,-y+1/2,-z
-x,y,-z+1/2
x,-y,z+1/2
-x+1/2,y+1/2,-z+1/2
x+1/2,-y+1/2,z+1/2

loop_
_atom_site_label
_atom_site_type_symbol
_atom_site_fract_x
_atom_site_fract_y
_atom_site_fract_z
_atom_site_U_iso_or_equiv
_atom_site_adp_type
_atom_site_occupancy
_atom_site_symmetry_multiplicity
_atom_site_calc_flag
_atom_site_refinement_flags
_atom_site_disorder_assembly
_atom_site_disorder_group
Co1 Co 0.5000 0.25238(7) 0.2500 0.0382(3) Uani 1.00 2 d S . .
N1 N 0.5822(2) 0.2513(3) 0.2509(2) 0.0373(13) Uani 1.00 1 d . . .
N2 N 0.5346(2) 0.3207(3) 0.3301(3) 0.043(2) Uani 1.00 1 d . . .
N3 N 0.4964(2) 0.1841(3) 0.1703(3) 0.042(2) Uani 1.00 1 d . . .
N4 N 0.9303(4) 0.2572(5) 0.1884(6) 0.112(4) Uani 1.00 1 d . . .
N5 N 0.9470(4) 0.2038(5) 0.1680(5) 0.108(3) Uani 1.00 1 d . . .
N6 N 0.4058(6) 0.4494(7) 0.4733(7) 0.158(4) Uiso 1.00 1 d . . .
C1 C 0.6231(3) 0.2908(3) 0.2975(3) 0.040(2) Uani 1.00 1 d . . .
C2 C 0.6835(3) 0.2909(4) 0.2983(4) 0.058(2) Uani 1.00 1 d . . .
C3 C 0.7034(3) 0.2504(4) 0.2514(4) 0.064(2) Uani 1.00 1 d . . .
C4 C 0.6613(3) 0.2084(4) 0.2064(4) 0.065(2) Uani 1.00 1 d . . .
C5 C 0.6004(3) 0.2101(4) 0.2064(4) 0.047(2) Uani 1.00 1 d . . .
C6 C 0.5960(3) 0.3301(3) 0.3439(3) 0.038(2) Uani 1.00 1 d . . .
C7 C 0.6279(3) 0.3722(3) 0.3973(4) 0.049(2) Uani 1.00 1 d . . .
C8 C 0.5974(3) 0.4078(4) 0.4356(4) 0.054(2) Uani 1.00 1 d . . .
C9 C 0.5352(3) 0.3998(4) 0.4216(4) 0.058(3) Uani 1.00 1 d . . .
C10 C 0.5054(3) 0.3554(4) 0.3690(4) 0.052(2) Uani 1.00 1 d . . .
C11 C 0.5508(3) 0.1724(3) 0.1585(3) 0.041(2) Uani 1.00 1 d . . .
C12 C 0.5576(3) 0.1298(4) 0.1065(4) 0.059(2) Uani 1.00 1 d . . .
C13 C 0.5069(3) 0.0965(4) 0.0658(4) 0.067(3) Uani 1.00 1 d . . .
C14 C 0.4519(3) 0.1078(4) 0.0779(4) 0.064(3) Uani 1.00 1 d . . .
C15 C 0.4475(3) 0.1515(4) 0.1299(4) 0.050(2) Uani 1.00 1 d . . .
C16 C 0.7662(3) 0.2532(5) 0.2437(4) 0.069(3) Uani 1.00 1 d . . .
C17 C 0.7968(4) 0.3104(4) 0.2395(5) 0.078(3) Uani 1.00 1 d . . .
C18 C 0.8509(4) 0.3102(5) 0.2249(5) 0.079(3) Uani 1.00 1 d . . .
C19 C 0.8756(4) 0.2530(6) 0.2114(5) 0.083(3) Uani 1.00 1 d . . .
C20 C 0.8497(4) 0.1980(5) 0.2185(6) 0.089(4) Uani 1.00 1 d . . .
C21 C 0.7949(3) 0.1975(5) 0.2363(5) 0.077(3) Uani 1.00 1 d . . .
C22 C 0.9981(4) 0.2066(6) 0.1385(6) 0.093(4) Uani 1.00 1 d . . .
C23 C 1.0188(5) 0.2616(6) 0.1097(7) 0.111(4) Uani 1.00 1 d . . .
C24 C 1.0676(6) 0.2575(7) 0.0844(7) 0.119(5) Uani 1.00 1 d . . .
C25 C 1.1004(7) 0.2005(8) 0.0832(7) 0.139(6) Uani 1.00 1 d . . .
C26 C 1.0770(6) 0.1406(9) 0.1112(6) 0.148(6) Uani 1.00 1 d . . .
C27 C 1.0262(5) 0.1463(7) 0.1353(7) 0.118(5) Uani 1.00 1 d . . .
C28 C 0.7143(3) 0.4981(3) 0.3441(3) 0.043(2) Uani 1.00 1 d . . .
C29 C 0.6673(3) 0.5259(3) 0.3647(4) 0.054(2) Uani 1.00 1 d . . .
C30 C 0.6065(3) 0.5233(4) 0.3206(5) 0.070(3) Uani 1.00 1 d . . .
C31 C 0.5903(4) 0.4912(5) 0.2575(5) 0.080(3) Uani 1.00 1 d . . .
C32 C 0.6355(4) 0.4612(5) 0.2352(4) 0.082(3) Uani 1.00 1 d . . .
C33 C 0.6958(3) 0.4654(4) 0.2774(4) 0.063(3) Uani 1.00 1 d . . .
C34 C 0.7894(3) 0.4360(4) 0.4517(4) 0.050(2) Uani 1.00 1 d . . .
C35 C 0.7706(3) 0.4411(4) 0.5167(4) 0.068(3) Uani 1.00 1 d . . .
C36 C 0.7665(4) 0.3900(6) 0.5602(5) 0.090(3) Uani 1.00 1 d . . .
C37 C 0.7820(5) 0.3314(7) 0.5401(8) 0.113(4) Uani 1.00 1 d . . .
C38 C 0.8010(4) 0.3230(5) 0.4794(7) 0.093(4) Uani 1.00 1 d . . .
C39 C 0.8041(3) 0.3755(4) 0.4359(5) 0.066(3) Uani 1.00 1 d . . .
C40 C 0.8340(3) 0.4938(3) 0.3470(4) 0.046(2) Uani 1.00 1 d . . .
C41 C 0.8905(3) 0.4631(4) 0.3695(4) 0.060(2) Uani 1.00 1 d . . .
C42 C 0.9319(3) 0.4646(5) 0.3285(5) 0.079(3) Uani 1.00 1 d . . .
C43 C 0.9184(4) 0.4944(5) 0.2611(5) 0.090(4) Uani 1.00 1 d . . .
C44 C 0.8631(4) 0.5277(5) 0.2371(5) 0.081(3) Uani 1.00 1 d . . .
C45 C 0.8232(3) 0.5262(4) 0.2803(4) 0.060(2) Uani 1.00 1 d . . .
C46 C 0.8062(3) 0.5624(4) 0.4475(4) 0.049(2) Uani 1.00 1 d . . .
C47 C 0.8535(3) 0.5639(4) 0.5123(4) 0.063(3) Uani 1.00 1 d . . .
C48 C 0.8736(4) 0.6180(6) 0.5512(5) 0.086(4) Uani 1.00 1 d . . .
C49 C 0.8453(6) 0.6753(6) 0.5274(6) 0.096(4) Uani 1.00 1 d . . .
C50 C 0.7984(5) 0.6762(4) 0.4645(6) 0.087(4) Uani 1.00 1 d . . .
C51 C 0.7796(4) 0.6208(4) 0.4240(4) 0.060(3) Uani 1.00 1 d . . .
C52 C 0.3726(9) 0.4117(10) 0.4662(10) 0.179(6) Uiso 1.00 1 d . . .
C53 C 0.3129(13) 0.3702(13) 0.433(2) 0.283(11) Uiso 1.00 1 d . . .
B1 B 0.7864(3) 0.4977(4) 0.3977(4) 0.044(2) Uani 1.00 1 d . . .
H1 H 0.7113(3) 0.3196(4) 0.3299(4) 0.070(3) Uiso 1.00 1 c . . .
H2 H 0.6742(3) 0.1783(4) 0.1766(4) 0.079(3) Uiso 1.00 1 c . . .
H3 H 0.6708(3) 0.3765(3) 0.4073(4) 0.058(2) Uiso 1.00 1 c . . .
H4 H 0.6184(3) 0.4374(4) 0.4721(4) 0.065(3) Uiso 1.00 1 c . . .
H5 H 0.5132(3) 0.4235(4) 0.4483(4) 0.071(3) Uiso 1.00 1 c . . .
H6 H 0.4626(3) 0.3507(4) 0.3589(4) 0.063(3) Uiso 1.00 1 c . . .
H7 H 0.5966(3) 0.1223(4) 0.0999(4) 0.069(3) Uiso 1.00 1 c . . .
H8 H 0.5101(3) 0.0670(4) 0.0290(4) 0.077(3) Uiso 1.00 1 c . . .
H9 H 0.4165(3) 0.0854(4) 0.0505(4) 0.072(3) Uiso 1.00 1 c . . .
H10 H 0.4088(3) 0.1589(4) 0.1375(4) 0.058(2) Uiso 1.00 1 c . . .
H11 H 0.7792(4) 0.3492(4) 0.2486(5) 0.093(3) Uiso 1.00 1 c . . .
H12 H 0.8722(4) 0.3486(5) 0.2242(5) 0.100(4) Uiso 1.00 1 c . . .
H13 H 0.8695(4) 0.1591(5) 0.2152(6) 0.109(4) Uiso 1.00 1 c . . .
H14 H 0.7760(3) 0.1587(5) 0.2425(5) 0.094(3) Uiso 1.00 1 c . . .
H15 H 1.0003(5) 0.3014(6) 0.1121(7) 0.139(5) Uiso 1.00 1 c . . .
H16 H 1.0822(6) 0.2938(7) 0.0651(7) 0.157(6) Uiso 1.00 1 c . . .
H17 H 1.1339(7) 0.1977(8) 0.0632(7) 0.178(7) Uiso 1.00 1 c . . .
H18 H 1.0985(6) 0.1018(9) 0.1136(6) 0.182(7) Uiso 1.00 1 c . . .
H19 H 1.0096(5) 0.1091(7) 0.1502(7) 0.146(5) Uiso 1.00 1 c . . .
H20 H 0.6769(3) 0.5494(3) 0.4098(4) 0.068(3) Uiso 1.00 1 c . . .
H21 H 0.5760(3) 0.5436(4) 0.3375(5) 0.087(3) Uiso 1.00 1 c . . .
H22 H 0.5489(4) 0.4896(5) 0.2281(5) 0.091(3) Uiso 1.00 1 c . . .
H23 H 0.6249(4) 0.4375(5) 0.1903(4) 0.095(4) Uiso 1.00 1 c . . .
H24 H 0.7257(3) 0.4435(4) 0.2609(4) 0.074(3) Uiso 1.00 1 c . . .
H25 H 0.7605(3) 0.4816(4) 0.5313(4) 0.079(3) Uiso 1.00 1 c . . .
H26 H 0.7534(4) 0.3957(6) 0.6034(5) 0.101(4) Uiso 1.00 1 c . . .
H27 H 0.7784(5) 0.2964(7) 0.5703(8) 0.118(5) Uiso 1.00 1 c . . .
H28 H 0.8123(4) 0.2818(5) 0.4682(7) 0.100(4) Uiso 1.00 1 c . . .
H29 H 0.8167(3) 0.3687(4) 0.3926(5) 0.072(3) Uiso 1.00 1 c . . .
H30 H 0.9008(3) 0.4406(4) 0.4151(4) 0.070(3) Uiso 1.00 1 c . . .
H31 H 0.9701(3) 0.4436(5) 0.3461(5) 0.094(3) Uiso 1.00 1 c . . .
H32 H 0.9455(4) 0.4942(5) 0.2312(5) 0.111(4) Uiso 1.00 1 c . . .
H33 H 0.8533(4) 0.5504(5) 0.1916(5) 0.100(4) Uiso 1.00 1 c . . .
H34 H 0.7860(3) 0.5488(4) 0.2628(4) 0.073(3) Uiso 1.00 1 c . . .
H35 H 0.8733(3) 0.5253(4) 0.5312(4) 0.075(3) Uiso 1.00 1 c . . .
H36 H 0.9069(4) 0.6165(6) 0.5953(5) 0.103(4) Uiso 1.00 1 c . . .
H37 H 0.8586(6) 0.7128(6) 0.5552(6) 0.120(5) Uiso 1.00 1 c . . .
H38 H 0.7797(5) 0.7156(4) 0.4471(6) 0.111(4) Uiso 1.00 1 c . . .
H39 H 0.7464(4) 0.6231(4) 0.3799(4) 0.076(3) Uiso 1.00 1 c . . .

loop_
_atom_site_aniso_label
_atom_site_aniso_U_11
_atom_site_aniso_U_22
_atom_site_aniso_U_33
_atom_site_aniso_U_12
_atom_site_aniso_U_13
_atom_site_aniso_U_23
Co1 0.0250(6) 0.0500(8) 0.0370(6) 0.0000 0.0046(4) 0.0000
N1 0.028(2) 0.046(3) 0.036(2) -0.002(3) 0.007(2) -0.003(3)
N2 0.029(3) 0.055(4) 0.042(3) 0.003(3) 0.007(2) 0.004(3)
N3 0.028(3) 0.052(4) 0.044(3) 0.004(3) 0.007(2) 0.002(3)
N4 0.080(5) 0.110(8) 0.165(9) 0.041(5) 0.063(6) -0.002(6)
N5 0.067(5) 0.149(9) 0.109(6) 0.006(6) 0.027(5) -0.014(6)
C1 0.028(3) 0.050(4) 0.043(4) -0.006(3) 0.010(3) -0.001(3)
C2 0.028(3) 0.080(6) 0.066(5) -0.016(4) 0.014(3) -0.021(4)
C3 0.026(3) 0.092(6) 0.075(5) -0.013(4) 0.017(3) -0.039(5)
C4 0.032(4) 0.088(6) 0.077(5) 0.003(4) 0.018(3) -0.030(5)
C5 0.029(3) 0.060(5) 0.052(4) -0.003(3) 0.010(3) -0.008(4)
C6 0.024(3) 0.051(4) 0.038(3) -0.001(3) 0.007(3) 0.001(3)
C7 0.036(4) 0.059(5) 0.049(4) -0.012(3) 0.011(3) -0.007(4)
C8 0.051(5) 0.059(5) 0.053(4) -0.009(4) 0.018(3) -0.012(4)
C9 0.062(5) 0.060(5) 0.057(5) 0.011(4) 0.024(4) -0.001(4)
C10 0.034(4) 0.069(5) 0.056(4) 0.008(4) 0.015(3) 0.005(4)
C11 0.026(3) 0.052(4) 0.041(3) 0.003(3) 0.005(3) -0.009(3)
C12 0.036(4) 0.076(6) 0.061(4) 0.009(4) 0.008(3) -0.020(4)
C13 0.046(5) 0.081(6) 0.065(5) 0.009(4) 0.001(4) -0.033(4)
C14 0.038(4) 0.076(6) 0.065(5) -0.002(4) -0.007(4) -0.020(5)
C15 0.028(3) 0.062(5) 0.054(4) -0.001(3) 0.004(3) -0.002(4)
C16 0.040(4) 0.090(6) 0.075(5) 0.002(5) 0.013(4) -0.022(5)
C17 0.052(5) 0.071(7) 0.109(7) -0.011(5) 0.023(5) -0.011(5)
C18 0.063(6) 0.104(8) 0.082(6) 0.032(5) 0.042(5) 0.006(5)
C19 0.056(5) 0.090(7) 0.110(7) -0.007(6) 0.034(5) 0.009(7)
C20 0.050(5) 0.091(8) 0.131(8) 0.007(5) 0.035(5) -0.013(6)
C21 0.044(5) 0.081(7) 0.109(7) 0.004(5) 0.026(4) -0.012(5)
C22 0.071(6) 0.112(9) 0.108(8) -0.004(6) 0.043(6) -0.013(7)
C23 0.085(7) 0.110(10) 0.152(10) -0.014(7) 0.058(7) -0.005(8)
C24 0.139(10) 0.105(10) 0.148(10) -0.028(8) 0.095(8) -0.021(8)
C25 0.155(12) 0.17(1) 0.125(10) -0.037(11) 0.083(9) -0.040(10)
C26 0.116(10) 0.24(2) 0.100(9) 0.033(11) 0.051(7) -0.044(10)
C27 0.082(7) 0.142(12) 0.141(10) 0.004(7) 0.050(7) -0.004(9)
C28 0.041(4) 0.041(4) 0.048(4) 0.002(3) 0.015(3) 0.010(3)
C29 0.046(4) 0.055(5) 0.070(5) 0.004(4) 0.027(4) 0.006(4)
C30 0.044(5) 0.075(6) 0.100(7) 0.011(4) 0.034(4) 0.014(5)
C31 0.045(5) 0.113(8) 0.069(6) 0.005(5) -0.002(4) 0.012(6)
C32 0.048(5) 0.136(9) 0.054(5) -0.001(5) 0.003(4) -0.015(5)
C33 0.044(4) 0.078(6) 0.064(5) 0.008(4) 0.010(4) -0.011(4)
C34 0.030(3) 0.049(5) 0.059(4) -0.010(3) -0.005(3) 0.008(4)
C35 0.061(5) 0.080(6) 0.055(5) -0.032(4) 0.007(4) 0.011(4)
C36 0.076(6) 0.112(9) 0.064(6) -0.053(6) -0.009(4) 0.030(6)
C37 0.068(7) 0.098(10) 0.128(10) -0.047(6) -0.042(7) 0.062(9)
C38 0.058(6) 0.062(7) 0.130(9) -0.015(5) -0.017(6) 0.028(7)
C39 0.036(4) 0.056(5) 0.090(6) -0.011(4) -0.008(4) 0.008(5)
C40 0.036(4) 0.055(5) 0.047(4) -0.002(3) 0.012(3) 0.001(3)
C41 0.038(4) 0.076(6) 0.061(5) 0.006(4) 0.007(3) 0.005(4)
C42 0.036(4) 0.108(8) 0.091(6) 0.016(4) 0.018(4) 0.002(6)
C43 0.051(5) 0.147(10) 0.079(6) 0.002(6) 0.029(4) 0.009(6)
C44 0.056(5) 0.128(8) 0.065(5) 0.009(5) 0.026(4) 0.026(5)
C45 0.047(4) 0.077(6) 0.059(5) 0.012(4) 0.021(4) 0.012(4)
C46 0.050(4) 0.053(5) 0.053(4) -0.012(4) 0.030(3) -0.001(4)
C47 0.064(5) 0.070(6) 0.054(5) -0.023(4) 0.017(4) -0.002(4)
C48 0.087(7) 0.099(8) 0.072(6) -0.041(6) 0.024(5) -0.012(6)
C49 0.118(9) 0.083(8) 0.098(8) -0.049(7) 0.050(7) -0.031(7)
C50 0.099(7) 0.054(6) 0.123(8) -0.020(5) 0.058(7) -0.012(6)
C51 0.067(5) 0.047(5) 0.076(5) -0.016(4) 0.036(4) -0.006(4)
B1 0.039(4) 0.039(5) 0.051(4) -0.004(4) 0.008(3) 0.003(4)

loop_
_atom_type_symbol
_atom_type_description
_atom_type_scat_dispersion_real
_atom_type_scat_dispersion_imag
_atom_type_scat_source
Co Co 0.339 1.112
;
International Tables for Crystallography
(1992, Vol. C, Tables 4.2.6.8 and 6.1.1.4)
;
B B 0.003 0.002
;
International Tables for Crystallography
(1992, Vol. C, Tables 4.2.6.8 and 6.1.1.4)
;
N N 0.011 0.006
;
International Tables for Crystallography
(1992, Vol. C, Tables 4.2.6.8 and 6.1.1.4)
;
C C 0.006 0.003
;
International Tables for Crystallography
(1992, Vol. C, Tables 4.2.6.8 and 6.1.1.4)
;
H H 0.000 0.000
;
International Tables for Crystallography
(1992, Vol. C, Table 6.1.1.4)
;

loop_
_geom_angle_atom_site_label_1
_geom_angle_site_symmetry_1
_geom_angle_atom_site_label_2
_geom_angle_site_symmetry_2
_geom_angle_atom_site_label_3
_geom_angle_site_symmetry_3
_geom_angle
_geom_angle_publ_flag
N1 . Co1 . N2 . 80.2(2) yes
N1 . Co1 . N3 . 80.1(2) yes
N2 . Co1 . N3 . 160.29(19) yes
Co1 . N1 . C1 . 119.9(4) yes
Co1 . N1 . C5 . 119.3(4) yes
C1 . N1 . C5 . 120.8(5) yes
Co1 . N2 . C6 . 113.3(4) yes
Co1 . N2 . C10 . 129.1(4) yes
C6 . N2 . C10 . 117.5(6) yes
Co1 . N3 . C11 . 113.7(4) yes
Co1 . N3 . C15 . 128.3(4) yes
C11 . N3 . C15 . 118.0(6) yes
N5 . N4 . C19 . 113.3(9) yes
N4 . N5 . C22 . 115.2(10) yes
N1 . C1 . C2 . 120.5(6) yes
N1 . C1 . C6 . 113.5(5) yes
C2 . C1 . C6 . 126.0(6) yes
C1 . C2 . C3 . 120.0(6) yes
C1 . C2 . H1 . 119.7(4) no
C3 . C2 . H1 . 120.3(4) no
C2 . C3 . C4 . 118.5(6) yes
C2 . C3 . C16 . 122.5(6) yes
C4 . C3 . C16 . 118.9(6) yes
C3 . C4 . C5 . 119.9(7) yes
C3 . C4 . H2 . 120.2(4) no
C5 . C4 . H2 . 119.8(4) no
N1 . C5 . C4 . 120.1(6) yes
N1 . C5 . C11 . 114.0(5) yes
C4 . C5 . C11 . 125.8(6) yes
N2 . C6 . C1 . 113.1(5) yes
N2 . C6 . C7 . 122.0(6) yes
C1 . C6 . C7 . 124.8(5) yes
C6 . C7 . C8 . 119.6(6) yes
C6 . C7 . H3 . 120.3(4) no
C8 . C7 . H3 . 120.1(4) no
C7 . C8 . C9 . 119.3(7) yes
C7 . C8 . H4 . 120.9(4) no
C9 . C8 . H4 . 119.8(4) no
C8 . C9 . C10 . 118.9(7) yes
C8 . C9 . H5 . 120.6(4) no
C10 . C9 . H5 . 120.4(4) no
N2 . C10 . C9 . 122.6(6) yes
N2 . C10 . H6 . 118.8(4) no
C9 . C10 . H6 . 118.6(4) no
N3 . C11 . C5 . 112.9(5) yes
N3 . C11 . C12 . 122.5(6) yes
C5 . C11 . C12 . 124.6(6) yes
C11 . C12 . C13 . 118.6(6) yes
C11 . C12 . H7 . 120.5(4) no
C13 . C12 . H7 . 120.9(4) no
C12 . C13 . C14 . 119.2(7) yes
C12 . C13 . H8 . 120.5(4) no
C14 . C13 . H8 . 120.3(4) no
C13 . C14 . C15 . 119.9(6) yes
C13 . C14 . H9 . 120.4(4) no
C15 . C14 . H9 . 119.7(4) no
N3 . C15 . C14 . 121.8(6) yes
N3 . C15 . H10 . 119.2(4) no
C14 . C15 . H10 . 118.9(4) no
C3 . C16 . C17 . 123.4(8) yes
C3 . C16 . C21 . 118.6(8) yes
C17 . C16 . C21 . 117.9(7) yes
C16 . C17 . C18 . 120.7(9) yes
C16 . C17 . H11 . 119.0(5) no
C18 . C17 . H11 . 120.3(6) no
C17 . C18 . C19 . 119.2(9) yes
C17 . C18 . H12 . 120.6(6) no
C19 . C18 . H12 . 120.2(5) no
N4 . C19 . C18 . 115.9(9) yes
N4 . C19 . C20 . 122.4(10) yes
C18 . C19 . C20 . 121.7(8) yes
C19 . C20 . C21 . 119.5(9) yes
C19 . C20 . H13 . 121.0(6) no
C21 . C20 . H13 . 119.4(6) no
C16 . C21 . C20 . 120.6(9) yes
C16 . C21 . H14 . 118.6(5) no
C20 . C21 . H14 . 120.8(6) no
N5 . C22 . C23 . 125.5(10) yes
N5 . C22 . C27 . 113.9(10) yes
C23 . C22 . C27 . 120.4(9) yes
C22 . C23 . C24 . 119.2(11) yes
C22 . C23 . H15 . 120.3(6) no
C24 . C23 . H15 . 120.2(8) no
C23 . C24 . C25 . 123.9(12) yes
C23 . C24 . H16 . 120.4(8) no
C25 . C24 . H16 . 115.7(8) no
C24 . C25 . C26 . 117.3(12) yes
C24 . C25 . H17 . 123.3(8) no
C26 . C25 . H17 . 119.2(8) no
C25 . C26 . C27 . 117.2(14) yes
C25 . C26 . H18 . 120.3(8) no
C27 . C26 . H18 . 122.5(10) no
C22 . C27 . C26 . 121.6(13) yes
C22 . C27 . H19 . 120.0(6) no
C26 . C27 . H19 . 118.3(10) no
C29 . C28 . C33 . 114.1(6) yes
C29 . C28 . B1 . 123.3(6) yes
C33 . C28 . B1 . 122.3(6) yes
C28 . C29 . C30 . 122.7(7) yes
C28 . C29 . H20 . 118.3(4) no
C30 . C29 . H20 . 119.0(5) no
C29 . C30 . C31 . 121.7(8) yes
C29 . C30 . H21 . 119.1(5) no
C31 . C30 . H21 . 119.2(5) no
C30 . C31 . C32 . 117.9(7) yes
C30 . C31 . H22 . 121.1(5) no
C32 . C31 . H22 . 121.0(5) no
C31 . C32 . C33 . 120.5(8) yes
C31 . C32 . H23 . 119.4(5) no
C33 . C32 . H23 . 120.1(5) no
C28 . C33 . C32 . 123.0(7) yes
C28 . C33 . H24 . 118.6(4) no
C32 . C33 . H24 . 118.3(5) no
C35 . C34 . C39 . 114.3(7) yes
C35 . C34 . B1 . 120.4(7) yes
C39 . C34 . B1 . 125.1(7) yes
C34 . C35 . C36 . 123.1(9) yes
C34 . C35 . H25 . 118.7(5) no
C36 . C35 . H25 . 118.2(7) no
C35 . C36 . C37 . 118.6(11) yes
C35 . C36 . H26 . 120.1(7) no
C37 . C36 . H26 . 121.3(7) no
C36 . C37 . C38 . 121.6(11) yes
C36 . C37 . H27 . 117.7(7) no
C38 . C37 . H27 . 120.6(8) no
C37 . C38 . C39 . 118.5(11) yes
C37 . C38 . H28 . 118.9(8) no
C39 . C38 . H28 . 122.6(7) no
C34 . C39 . C38 . 123.8(9) yes
C34 . C39 . H29 . 118.7(5) no
C38 . C39 . H29 . 117.4(7) no
C41 . C40 . C45 . 114.2(6) yes
C41 . C40 . B1 . 123.9(6) yes
C45 . C40 . B1 . 121.6(6) yes
C40 . C41 . C42 . 123.0(7) yes
C40 . C41 . H30 . 118.1(4) no
C42 . C41 . H30 . 118.9(5) no
C41 . C42 . C43 . 121.2(7) yes
C41 . C42 . H31 . 120.4(5) no
C43 . C42 . H31 . 118.4(5) no
C42 . C43 . C44 . 118.0(8) yes
C42 . C43 . H32 . 122.3(5) no
C44 . C43 . H32 . 119.6(5) no
C43 . C44 . C45 . 119.1(8) yes
C43 . C44 . H33 . 120.0(5) no
C45 . C44 . H33 . 120.9(5) no
C40 . C45 . C44 . 124.4(7) yes
C40 . C45 . H34 . 118.1(4) no
C44 . C45 . H34 . 117.6(5) no
C47 . C46 . C51 . 114.9(7) yes
C47 . C46 . B1 . 122.6(7) yes
C51 . C46 . B1 . 122.3(6) yes
C46 . C47 . C48 . 123.4(9) yes
C46 . C47 . H35 . 118.6(5) no
C48 . C47 . H35 . 118.0(6) no
C47 . C48 . C49 . 120.4(9) yes
C47 . C48 . H36 . 120.1(6) no
C49 . C48 . H36 . 119.5(6) no
C48 . C49 . C50 . 118.3(9) yes
C48 . C49 . H37 . 120.5(6) no
C50 . C49 . H37 . 121.2(7) no
C49 . C50 . C51 . 120.6(10) yes
C49 . C50 . H38 . 118.6(7) no
C51 . C50 . H38 . 120.7(6) no
C46 . C51 . C50 . 122.3(8) yes
C46 . C51 . H39 . 119.2(4) no
C50 . C51 . H39 . 118.5(6) no
N6 . C52 . C53 . 161.2(21) yes
C28 . B1 . C34 . 103.6(5) yes
C28 . B1 . C40 . 110.8(5) yes
C34 . B1 . C40 . 113.7(6) yes
C28 . B1 . C46 . 113.7(6) yes
C34 . B1 . C46 . 110.8(5) yes
C40 . B1 . C46 . 104.6(5) yes

loop_
_geom_bond_atom_site_label_1
_geom_bond_site_symmetry_1
_geom_bond_atom_site_label_2
_geom_bond_site_symmetry_2
_geom_bond_distance
_geom_bond_publ_flag
Co1 . N1 . 1.878(4) yes
Co1 . N2 . 2.071(5) yes
Co1 . N3 . 2.063(5) yes
N1 . C1 . 1.366(7) yes
N1 . C5 . 1.355(8) yes
N2 . C6 . 1.368(7) yes
N2 . C10 . 1.343(8) yes
N3 . C11 . 1.351(7) yes
N3 . C15 . 1.348(8) yes
N4 . N5 . 1.284(11) yes
N4 . C19 . 1.441(11) yes
N5 . C22 . 1.432(11) yes
N6 . C52 . 1.081(19) yes
C1 . C2 . 1.379(8) yes
C1 . C6 . 1.466(9) yes
C2 . C3 . 1.40(1) yes
C2 . H1 . 0.94997(7) no
C3 . C4 . 1.40(1) yes
C3 . C16 . 1.486(9) yes
C4 . C5 . 1.393(8) yes
C4 . H2 . 0.950 no
C5 . C11 . 1.463(8) yes
C6 . C7 . 1.382(8) yes
C7 . C8 . 1.364(9) yes
C7 . H3 . 0.9500(2) no
C8 . C9 . 1.383(9) yes
C8 . H4 . 0.950 no
C9 . C10 . 1.39(1) yes
C9 . H5 . 0.94992(8) no
C10 . H6 . 0.9499(2) no
C11 . C12 . 1.371(9) yes
C12 . C13 . 1.38(1) yes
C12 . H7 . 0.9500(2) no
C13 . C14 . 1.36(1) yes
C13 . H8 . 0.950 no
C14 . C15 . 1.37(1) yes
C14 . H9 . 0.94999(13) no
C15 . H10 . 0.9501(2) no
C16 . C17 . 1.413(12) yes
C16 . C21 . 1.376(11) yes
C17 . C18 . 1.34(1) yes
C17 . H11 . 0.94991(6) no
C18 . C19 . 1.390(12) yes
C18 . H12 . 0.95006(7) no
C19 . C20 . 1.330(12) yes
C20 . C21 . 1.389(11) yes
C20 . H13 . 0.94995(6) no
C21 . H14 . 0.95001(6) no
C22 . C23 . 1.421(14) yes
C22 . C27 . 1.438(15) yes
C23 . C24 . 1.337(13) yes
C23 . H15 . 0.94997(6) no
C24 . C25 . 1.424(17) yes
C24 . H16 . 0.950 no
C25 . C26 . 1.526(19) yes
C25 . H17 . 0.94995(16) no
C26 . C27 . 1.372(14) yes
C26 . H18 . 0.94993(7) no
C27 . H19 . 0.95013(5) no
C28 . C29 . 1.378(9) yes
C28 . C33 . 1.385(9) yes
C28 . B1 . 1.667(9) yes
C29 . C30 . 1.40(1) yes
C29 . H20 . 0.950 no
C30 . C31 . 1.322(11) yes
C30 . H21 . 0.95012(13) no
C31 . C32 . 1.380(12) yes
C31 . H22 . 0.94993(18) no
C32 . C33 . 1.38(1) yes
C32 . H23 . 0.950 no
C33 . H24 . 0.95004(13) no
C34 . C35 . 1.41(1) yes
C34 . C39 . 1.38(1) yes
C34 . B1 . 1.64(1) yes
C35 . C36 . 1.375(11) yes
C35 . H25 . 0.950 no
C36 . C37 . 1.371(16) yes
C36 . H26 . 0.950 no
C37 . C38 . 1.345(16) yes
C37 . H27 . 0.950 no
C38 . C39 . 1.393(12) yes
C38 . H28 . 0.950 no
C39 . H29 . 0.950 no
C40 . C41 . 1.398(9) yes
C40 . C45 . 1.386(9) yes
C40 . B1 . 1.65(1) yes
C41 . C42 . 1.38(1) yes
C41 . H30 . 0.950 no
C42 . C43 . 1.367(12) yes
C42 . H31 . 0.94997(16) no
C43 . C44 . 1.404(12) yes
C43 . H32 . 0.95007(12) no
C44 . C45 . 1.39(1) yes
C44 . H33 . 0.950 no
C45 . H34 . 0.94990(15) no
C46 . C47 . 1.376(9) yes
C46 . C51 . 1.39(1) yes
C46 . B1 . 1.64(1) yes
C47 . C48 . 1.364(11) yes
C47 . H35 . 0.95000(5) no
C48 . C49 . 1.386(14) yes
C48 . H36 . 0.9500(1) no
C49 . C50 . 1.348(13) yes
C49 . H37 . 0.950 no
C50 . C51 . 1.395(11) yes
C50 . H38 . 0.95006(5) no
C51 . H39 . 0.9500(1) no
C52 . C53 . 1.59(3) yes

loop_
_geom_contact_atom_site_label_1
_geom_contact_site_symmetry_1
_geom_contact_atom_site_label_2
_geom_contact_site_symmetry_2
_geom_contact_distance
_geom_contact_publ_flag
Co1 . N1 . 1.878(4) yes
Co1 . N1 5_655 1.878(4) yes
Co1 . N2 . 2.071(5) yes
Co1 . N2 5_655 2.071(5) yes
Co1 . N3 . 2.063(5) yes
Co1 . N3 5_655 2.063(5) yes
Co1 . C1 . 2.819(6) yes
Co1 . C1 5_655 2.819(6) yes
Co1 . C5 . 2.802(6) yes
Co1 . C5 5_655 2.802(6) yes
Co1 . C6 . 2.899(6) yes
Co1 . C6 5_655 2.899(6) yes
Co1 . C10 . 3.099(8) yes
Co1 . C10 5_655 3.099(8) yes
Co1 . C11 . 2.885(6) yes
Co1 . C11 5_655 2.885(6) yes
Co1 . C15 . 3.086(7) yes
Co1 . C15 5_655 3.086(7) yes
Co1 . H6 . 3.202(7) no
Co1 . H6 5_655 3.202(7) no
Co1 . H10 . 3.190(7) no
Co1 . H10 5_655 3.190(7) no
N1 . N2 . 2.548(7) yes
N1 . N2 5_655 3.044(7) yes
N1 . N3 . 2.539(7) yes
N1 . N3 5_655 2.998(7) yes
N1 . C1 . 1.366(7) yes
N1 . C2 . 2.384(8) yes
N1 . C3 . 2.772(7) yes
N1 . C4 . 2.381(8) yes
N1 . C5 . 1.355(8) yes
N1 . C6 . 2.369(8) yes
N1 . C10 5_655 3.367(9) yes
N1 . C11 . 2.363(8) yes
N1 . C15 5_655 3.289(9) yes
N1 . H1 . 3.237(8) no
N1 . H2 . 3.234(9) no
N1 . H6 5_655 2.915(9) no
N1 . H10 5_655 2.829(9) no
N2 . N2 5_655 2.97(1) yes
N2 . N3 5_655 2.972(8) yes
N2 . C1 . 2.366(8) yes
N2 . C6 . 1.368(7) yes
N2 . C7 . 2.405(8) yes
N2 . C8 . 2.782(9) yes
N2 . C9 . 2.396(9) yes
N2 . C10 . 1.343(8) yes
N2 . H3 . 3.257(8) no
N2 . H5 . 3.245(9) no
N2 . H6 . 1.984(8) no
N3 . N3 5_655 2.95(1) yes
N3 . C5 . 2.346(7) yes
N3 . C11 . 1.351(7) yes
N3 . C12 . 2.386(9) yes
N3 . C13 . 2.759(9) yes
N3 . C14 . 2.374(9) yes
N3 . C15 . 1.348(8) yes
N3 . H7 . 3.238(9) no
N3 . H9 . 3.223(9) no
N3 . H10 . 1.992(8) no
N4 . N4 5_755 3.357(18) yes
N4 . N5 . 1.284(11) yes
N4 . N5 5_755 3.472(11) yes
N4 . C18 . 2.400(11) yes
N4 . C19 . 1.441(11) yes
N4 . C20 . 2.429(13) yes
N4 . C22 . 2.295(12) yes
N4 . C22 5_755 3.365(14) yes
N4 . C23 . 2.834(14) yes
N4 . C27 . 3.545(15) yes
N4 . C49 6_564 3.401(14) yes
N4 . H12 . 2.545(12) no
N4 . H13 . 2.627(14) no
N4 . H15 . 2.612(15) no
N4 . H36 6_564 3.153(14) no
N4 . H37 6_564 2.642(15) no
N5 . N5 5_755 3.325(16) yes
N5 . C18 . 3.522(13) yes
N5 . C19 . 2.278(13) yes
N5 . C20 . 2.665(12) yes
N5 . C22 . 1.432(11) yes
N5 . C22 5_755 3.486(13) yes
N5 . C23 . 2.537(14) yes
N5 . C27 . 2.405(15) yes
N5 . H13 . 2.396(13) no
N5 . H15 . 2.756(15) no
N5 . H19 . 2.541(16) no
N5 . H21 7_645 3.425(14) no
N5 . H37 6_564 3.035(14) no
N6 . C8 2_666 3.481(16) yes
N6 . C9 . 3.533(15) yes
N6 . C52 . 1.081(19) yes
N6 . C53 . 2.64(3) yes
N6 . H4 2_666 2.723(16) no
N6 . H5 . 2.690(15) no
N6 . H5 2_666 3.355(17) no
N6 . H6 . 3.504(15) no
N6 . H20 2_666 3.288(15) no
N6 . H21 2_666 3.460(15) no
N6 . H23 5_655 2.959(14) no
C1 . C2 . 1.379(8) yes
C1 . C3 . 2.404(9) yes
C1 . C4 . 2.75(1) yes
C1 . C5 . 2.366(9) yes
C1 . C6 . 1.466(9) yes
C1 . C7 . 2.525(9) yes
C1 . H1 . 2.026(8) no
C1 . H3 . 2.726(9) no
C1 . H6 5_655 3.279(9) no
C1 . H10 5_655 3.21(1) no
C1 . H27 4_656 3.378(11) no
C2 . C3 . 1.40(1) yes
C2 . C4 . 2.40(1) yes
C2 . C5 . 2.762(9) yes
C2 . C6 . 2.536(9) yes
C2 . C7 . 3.07(1) yes
C2 . C16 . 2.53(1) yes
C2 . C17 . 3.126(11) yes
C2 . H1 . 0.94997(7) no
C2 . H2 . 3.27(1) no
C2 . H3 . 2.81(1) no
C2 . H11 . 2.892(11) no
C2 . H24 . 3.496(12) no
C2 . H27 4_656 3.002(13) no
C2 . H29 . 3.466(9) no
C3 . C4 . 1.40(1) yes
C3 . C5 . 2.418(8) yes
C3 . C16 . 1.486(9) yes
C3 . C17 . 2.552(11) yes
C3 . C21 . 2.46(1) yes
C3 . H1 . 2.05(1) no
C3 . H2 . 2.05(1) no
C3 . H11 . 2.726(12) no
C3 . H14 . 2.589(12) no
C3 . H27 4_656 3.399(16) no
C4 . C5 . 1.393(8) yes
C4 . C11 . 2.543(9) yes
C4 . C12 . 3.06(1) yes
C4 . C16 . 2.49(1) yes
C4 . C21 . 2.95(1) yes
C4 . H1 . 3.27(1) no
C4 . H2 . 0.950 no
C4 . H7 . 2.79(1) no
C4 . H14 . 2.73(1) no
C4 . H34 7_645 3.574(12) no
C4 . H38 7_645 3.525(12) no
C4 . H39 7_645 3.51(1) no
C5 . C11 . 1.463(8) yes
C5 . C12 . 2.509(9) yes
C5 . C15 . 3.599(9) yes
C5 . H2 . 2.039(9) no
C5 . H6 5_655 3.376(11) no
C5 . H7 . 2.71(1) no
C5 . H10 5_655 3.19(1) no
C6 . C7 . 1.382(8) yes
C6 . C8 . 2.374(9) yes
C6 . C9 . 2.72(1) yes
C6 . C10 . 2.318(9) yes
C6 . H1 . 2.736(8) no
C6 . H3 . 2.034(8) no
C6 . H4 . 3.239(9) no
C6 . H6 . 3.178(9) no
C7 . C8 . 1.364(9) yes
C7 . C9 . 2.37(1) yes
C7 . C10 . 2.722(9) yes
C7 . C29 . 3.47(1) yes
C7 . C30 . 3.480(11) yes
C7 . C31 . 3.559(11) yes
C7 . H1 . 2.81(1) no
C7 . H3 . 0.9500(2) no
C7 . H4 . 2.024(9) no
C7 . H5 . 3.23(1) no
C7 . H17 8_455 3.415(14) no
C8 . C9 . 1.383(9) yes
C8 . C10 . 2.39(1) yes
C8 . C25 8_455 3.582(15) yes
C8 . C29 . 3.43(1) yes
C8 . C30 . 3.306(11) yes
C8 . H3 . 2.016(9) no
C8 . H4 . 0.950 no
C8 . H5 . 2.04(1) no
C8 . H6 . 3.24(1) no
C8 . H17 8_455 3.204(15) no
C8 . H18 8_455 3.343(13) no
C8 . H21 . 3.370(11) no
C9 . C10 . 1.39(1) yes
C9 . C26 8_455 3.515(13) yes
C9 . H3 . 3.23(1) no
C9 . H4 . 2.03(1) no
C9 . H5 . 0.94992(8) no
C9 . H6 . 2.02(1) no
C9 . H18 8_455 3.476(14) no
C9 . H22 5_655 3.476(12) no
C10 . H4 . 3.25(1) no
C10 . H5 . 2.04(1) no
C10 . H6 . 0.9499(2) no
C10 . H22 5_655 3.406(13) no
C10 . H23 5_655 3.351(11) no
C11 . C12 . 1.371(9) yes
C11 . C13 . 2.368(9) yes
C11 . C14 . 2.704(9) yes
C11 . C15 . 2.313(8) yes
C11 . H2 . 2.747(9) no
C11 . H7 . 2.026(9) no
C11 . H8 . 3.231(9) no
C11 . H10 . 3.174(8) no
C12 . C13 . 1.38(1) yes
C12 . C14 . 2.37(1) yes
C12 . C15 . 2.72(1) yes
C12 . H2 . 2.81(1) no
C12 . H7 . 0.9500(2) no
C12 . H8 . 2.04(1) no
C12 . H9 . 3.23(1) no
C13 . C14 . 1.36(1) yes
C13 . C15 . 2.36(1) yes
C13 . C42 7_645 3.476(12) yes
C13 . H7 . 2.04(1) no
C13 . H8 . 0.950 no
C13 . H9 . 2.02(1) no
C13 . H10 . 3.22(1) no
C13 . H16 4_655 3.561(16) no
C13 . H30 8_454 3.25(1) no
C14 . C15 . 1.37(1) yes
C14 . H7 . 3.23(1) no
C14 . H8 . 2.02(1) no
C14 . H9 . 0.94999(13) no
C14 . H10 . 2.01(1) no
C14 . H16 4_655 3.307(16) no
C14 . H30 8_454 3.11(1) no
C14 . H35 8_454 3.319(12) no
C15 . H8 . 3.23(1) no
C15 . H9 . 2.016(9) no
C15 . H10 . 0.9501(2) no
C15 . H33 3_445 3.464(11) no
C16 . C17 . 1.413(12) yes
C16 . C18 . 2.395(12) yes
C16 . C19 . 2.744(11) yes
C16 . C20 . 2.401(11) yes
C16 . C21 . 1.376(11) yes
C16 . H1 . 2.710(11) no
C16 . H2 . 2.646(11) no
C16 . H11 . 2.049(13) no
C16 . H12 . 3.259(13) no
C16 . H13 . 3.252(12) no
C16 . H14 . 2.012(13) no
C16 . H38 7_645 3.523(13) no
C16 . H39 7_645 3.558(12) no
C17 . C18 . 1.34(1) yes
C17 . C19 . 2.357(13) yes
C17 . C20 . 2.747(14) yes
C17 . C21 . 2.389(13) yes
C17 . H1 . 2.946(11) no
C17 . H11 . 0.94991(6) no
C17 . H12 . 2.001(11) no
C17 . H14 . 3.246(13) no
C17 . H24 . 3.331(12) no
C17 . H29 . 3.040(13) no
C18 . C19 . 1.390(12) yes
C18 . C20 . 2.375(14) yes
C18 . C21 . 2.744(14) yes
C18 . H11 . 1.998(11) no
C18 . H12 . 0.95006(7) no
C18 . H13 . 3.235(14) no
C18 . H36 6_564 3.433(13) no
C18 . H37 6_564 3.280(13) no
C19 . C20 . 1.330(12) yes
C19 . C21 . 2.348(12) yes
C19 . C22 . 3.594(13) yes
C19 . C22 5_755 3.544(13) yes
C19 . C23 5_755 3.533(15) yes
C19 . H11 . 3.223(13) no
C19 . H12 . 2.040(14) no
C19 . H13 . 1.993(13) no
C19 . H14 . 3.208(13) no
C19 . H37 6_564 2.937(14) no
C20 . C21 . 1.389(11) yes
C20 . C25 5_755 3.567(16) yes
C20 . C26 5_755 3.380(15) yes
C20 . C27 5_755 3.508(15) yes
C20 . H12 . 3.223(14) no
C20 . H13 . 0.94995(6) no
C20 . H14 . 2.044(12) no
C20 . H39 7_645 2.900(13) no
C21 . C25 5_755 3.542(16) yes
C21 . C51 7_645 3.411(12) yes
C21 . H2 . 2.70(1) no
C21 . H11 . 3.242(13) no
C21 . H13 . 2.031(11) no
C21 . H14 . 0.95001(6) no
C21 . H38 7_645 3.396(14) no
C21 . H39 7_645 2.635(12) no
C22 . C23 . 1.421(14) yes
C22 . C24 . 2.380(14) yes
C22 . C25 . 2.827(16) yes
C22 . C26 . 2.453(16) yes
C22 . C27 . 1.438(15) yes
C22 . H13 5_755 3.597(14) no
C22 . H15 . 2.070(15) no
C22 . H16 . 3.248(15) no
C22 . H18 . 3.322(17) no
C22 . H19 . 2.082(17) no
C22 . H37 6_564 3.557(15) no
C23 . C24 . 1.337(13) yes
C23 . C25 . 2.437(19) yes
C23 . C26 . 2.88(2) yes
C23 . C27 . 2.481(18) yes
C23 . H15 . 0.94997(6) no
C23 . H16 . 1.993(13) no
C23 . H17 . 3.296(18) no
C23 . H19 . 3.334(18) no
C23 . H36 6_564 3.589(15) no
C23 . H37 6_564 3.552(16) no
C24 . C25 . 1.424(17) yes
C24 . C26 . 2.52(2) yes
C24 . C27 . 2.806(18) yes
C24 . H15 . 1.992(15) no
C24 . H16 . 0.950 no
C24 . H17 . 2.102(16) no
C24 . H18 . 3.38(2) no
C24 . H28 5_755 3.221(17) no
C24 . H29 5_755 3.473(14) no
C25 . C26 . 1.526(19) yes
C25 . C27 . 2.474(18) yes
C25 . H15 . 3.289(19) no
C25 . H16 . 2.025(19) no
C25 . H17 . 0.94995(16) no
C25 . H18 . 2.17(2) no
C25 . H19 . 3.340(18) no
C25 . H28 5_755 3.00(2) no
C26 . C27 . 1.372(14) yes
C26 . H4 8_554 3.447(13) no
C26 . H5 8_554 3.279(14) no
C26 . H13 5_755 3.160(15) no
C26 . H16 . 3.36(2) no
C26 . H17 . 2.156(17) no
C26 . H18 . 0.94993(7) no
C26 . H19 . 2.005(17) no
C27 . H13 5_755 3.129(15) no
C27 . H15 . 3.340(18) no
C27 . H17 . 3.322(17) no
C27 . H18 . 2.045(15) no
C27 . H19 . 0.95013(5) no
C27 . H21 7_645 3.336(15) no
C28 . C29 . 1.378(9) yes
C28 . C30 . 2.437(9) yes
C28 . C31 . 2.84(1) yes
C28 . C32 . 2.43(1) yes
C28 . C33 . 1.385(9) yes
C28 . C34 . 2.599(9) yes
C28 . C35 . 3.349(9) yes
C28 . C39 . 3.44(1) yes
C28 . C40 . 2.727(9) yes
C28 . C45 . 3.119(9) yes
C28 . C46 . 2.772(9) yes
C28 . C51 . 3.15(1) yes
C28 . B1 . 1.667(9) yes
C28 . H3 . 3.114(9) no
C28 . H20 . 2.011(9) no
C28 . H21 . 3.278(9) no
C28 . H23 . 3.28(1) no
C28 . H24 . 2.02(1) no
C28 . H25 . 3.387(9) no
C28 . H29 . 3.55(1) no
C28 . H34 . 2.760(9) no
C28 . H39 . 2.77(1) no
C29 . C30 . 1.40(1) yes
C29 . C31 . 2.376(11) yes
C29 . C32 . 2.703(11) yes
C29 . C33 . 2.319(11) yes
C29 . C34 . 3.385(9) yes
C29 . C46 . 3.20(1) yes
C29 . C51 . 3.20(1) yes
C29 . B1 . 2.68(1) yes
C29 . H3 . 3.25(1) no
C29 . H4 . 3.18(1) no
C29 . H13 7_655 3.187(13) no
C29 . H20 . 0.950 no
C29 . H21 . 2.038(9) no
C29 . H22 . 3.241(11) no
C29 . H24 . 3.19(1) no
C29 . H25 . 3.37(1) no
C29 . H39 . 2.70(1) no
C30 . C31 . 1.322(11) yes
C30 . C32 . 2.315(12) yes
C30 . C33 . 2.702(11) yes
C30 . H4 . 3.319(11) no
C30 . H13 7_655 3.035(13) no
C30 . H19 7_655 3.391(14) no
C30 . H20 . 2.036(11) no
C30 . H21 . 0.95012(13) no
C30 . H22 . 1.987(11) no
C30 . H22 5_655 3.483(11) no
C30 . H23 . 3.172(13) no
C31 . C32 . 1.380(12) yes
C31 . C33 . 2.399(11) yes
C31 . H19 3_455 3.396(16) no
C31 . H20 . 3.216(12) no
C31 . H21 . 1.969(12) no
C31 . H22 . 0.94993(18) no
C31 . H22 5_655 3.276(17) no
C31 . H23 . 2.023(13) no
C31 . H24 . 3.244(11) no
C32 . C33 . 1.38(1) yes
C32 . H3 . 3.578(11) no
C32 . H6 5_655 3.366(11) no
C32 . H21 . 3.179(12) no
C32 . H22 . 2.039(11) no
C32 . H23 . 0.950 no
C32 . H24 . 2.02(1) no
C33 . C34 . 3.410(9) yes
C33 . C40 . 3.112(9) yes
C33 . C45 . 3.17(1) yes
C33 . B1 . 2.68(1) yes
C33 . H1 . 3.225(12) no
C33 . H3 . 3.26(1) no
C33 . H11 . 3.251(12) no
C33 . H20 . 3.185(11) no
C33 . H22 . 3.261(11) no
C33 . H23 . 2.03(1) no
C33 . H24 . 0.95004(13) no
C33 . H34 . 2.788(11) no
C34 . C35 . 1.41(1) yes
C34 . C36 . 2.449(11) yes
C34 . C37 . 2.801(13) yes
C34 . C38 . 2.443(12) yes
C34 . C39 . 1.38(1) yes
C34 . C40 . 2.75(1) yes
C34 . C41 . 3.18(1) yes
C34 . C46 . 2.70(1) yes
C34 . C47 . 3.13(1) yes
C34 . B1 . 1.64(1) yes
C34 . H1 . 3.48(1) no
C34 . H3 . 2.886(9) no
C34 . H9 8_555 3.001(9) no
C34 . H20 . 3.44(1) no
C34 . H24 . 3.46(1) no
C34 . H25 . 2.044(11) no
C34 . H26 . 3.299(12) no
C34 . H28 . 3.303(12) no
C34 . H29 . 2.013(11) no
C34 . H30 . 2.83(1) no
C34 . H35 . 2.80(1) no
C35 . C36 . 1.375(11) yes
C35 . C37 . 2.361(15) yes
C35 . C38 . 2.735(15) yes
C35 . C39 . 2.341(13) yes
C35 . C46 . 3.09(1) yes
C35 . C47 . 3.23(1) yes
C35 . B1 . 2.650(11) yes
C35 . H3 . 2.930(9) no
C35 . H4 . 3.34(1) no
C35 . H9 8_555 3.263(11) no
C35 . H20 . 3.374(11) no
C35 . H25 . 0.950 no
C35 . H26 . 2.025(11) no
C35 . H27 . 3.209(14) no
C35 . H29 . 3.211(13) no
C35 . H33 6_565 3.289(11) no
C35 . H35 . 2.90(1) no
C36 . C37 . 1.371(16) yes
C36 . C38 . 2.371(18) yes
C36 . C39 . 2.730(15) yes
C36 . H3 . 3.08(1) no
C36 . H4 . 3.463(12) no
C36 . H9 8_555 3.531(12) no
C36 . H10 8_555 3.326(12) no
C36 . H17 8_455 3.569(18) no
C36 . H25 . 2.007(13) no
C36 . H26 . 0.950 no
C36 . H27 . 1.998(13) no
C36 . H28 . 3.219(18) no
C36 . H33 6_565 2.966(12) no
C37 . C38 . 1.345(16) yes
C37 . C39 . 2.353(16) yes
C37 . H3 . 3.153(11) no
C37 . H9 8_555 3.504(13) no
C37 . H10 8_555 2.96(1) no
C37 . H17 8_455 3.592(19) no
C37 . H25 . 3.212(16) no
C37 . H26 . 2.034(18) no
C37 . H27 . 0.950 no
C37 . H27 4_656 3.44(3) no
C37 . H28 . 1.987(18) no
C37 . H28 4_656 3.195(12) no
C37 . H29 . 3.196(17) no
C38 . C39 . 1.393(12) yes
C38 . H1 . 2.962(12) no
C38 . H3 . 3.107(11) no
C38 . H9 8_555 3.238(11) no
C38 . H10 8_555 3.290(11) no
C38 . H16 5_755 3.087(17) no
C38 . H17 5_755 3.25(2) no
C38 . H26 . 3.231(18) no
C38 . H27 . 2.004(13) no
C38 . H27 4_656 3.093(13) no
C38 . H28 . 0.950 no
C38 . H29 . 2.015(14) no
C39 . C40 . 3.189(11) yes
C39 . C41 . 3.214(11) yes
C39 . B1 . 2.680(11) yes
C39 . H1 . 2.727(9) no
C39 . H3 . 2.94(1) no
C39 . H9 8_555 2.956(9) no
C39 . H11 . 3.442(13) no
C39 . H16 5_755 3.130(14) no
C39 . H24 . 3.561(11) no
C39 . H25 . 3.206(13) no
C39 . H27 . 3.223(15) no
C39 . H28 . 2.066(12) no
C39 . H29 . 0.950 no
C39 . H30 . 2.73(1) no
C40 . C41 . 1.398(9) yes
C40 . C42 . 2.44(1) yes
C40 . C43 . 2.852(11) yes
C40 . C44 . 2.45(1) yes
C40 . C45 . 1.386(9) yes
C40 . C46 . 2.603(9) yes
C40 . C47 . 3.35(1) yes
C40 . C51 . 3.45(1) yes
C40 . B1 . 1.65(1) yes
C40 . H7 7_655 3.16(1) no
C40 . H24 . 2.753(9) no
C40 . H29 . 2.84(1) no
C40 . H30 . 2.027(9) no
C40 . H31 . 3.29(1) no
C40 . H33 . 3.30(1) no
C40 . H34 . 2.015(9) no
C40 . H35 . 3.381(9) no
C40 . H39 . 3.55(1) no
C41 . C42 . 1.38(1) yes
C41 . C43 . 2.396(12) yes
C41 . C44 . 2.745(11) yes
C41 . C45 . 2.34(1) yes
C41 . C46 . 3.45(1) yes
C41 . B1 . 2.69(1) yes
C41 . H7 7_655 3.412(11) no
C41 . H8 7_655 3.34(1) no
C41 . H8 8_555 3.48(1) no
C41 . H9 8_555 3.436(11) no
C41 . H12 . 3.581(12) no
C41 . H29 . 2.730(11) no
C41 . H30 . 0.950 no
C41 . H31 . 2.04(1) no
C41 . H32 . 3.264(12) no
C41 . H34 . 3.20(1) no
C41 . H35 . 3.436(11) no
C42 . C43 . 1.367(12) yes
C42 . C44 . 2.375(12) yes
C42 . C45 . 2.721(11) yes
C42 . H8 7_655 3.401(12) no
C42 . H12 . 3.188(14) no
C42 . H30 . 2.021(11) no
C42 . H31 . 0.94997(16) no
C42 . H32 . 2.040(11) no
C42 . H32 5_755 3.369(12) no
C42 . H33 . 3.236(12) no
C43 . C44 . 1.404(12) yes
C43 . C45 . 2.405(11) yes
C43 . H12 . 3.267(15) no
C43 . H30 . 3.241(12) no
C43 . H31 . 2.002(12) no
C43 . H32 . 0.95007(12) no
C43 . H32 5_755 3.077(16) no
C43 . H33 . 2.051(12) no
C43 . H34 . 3.251(11) no
C44 . C45 . 1.39(1) yes
C44 . H7 7_655 3.549(12) no
C44 . H26 6_564 3.405(12) no
C44 . H31 . 3.232(12) no
C44 . H32 . 2.048(11) no
C44 . H33 . 0.950 no
C44 . H34 . 2.01(1) no
C45 . C46 . 3.36(1) yes
C45 . B1 . 2.65(1) yes
C45 . H2 7_655 3.314(12) no
C45 . H7 7_655 3.19(1) no
C45 . H14 7_655 3.554(12) no
C45 . H24 . 2.775(11) no
C45 . H30 . 3.20(1) no
C45 . H32 . 3.262(11) no
C45 . H33 . 2.04(1) no
C45 . H34 . 0.94990(15) no
C45 . H39 . 3.56(1) no
C46 . C47 . 1.376(9) yes
C46 . C48 . 2.413(11) yes
C46 . C49 . 2.825(12) yes
C46 . C50 . 2.440(12) yes
C46 . C51 . 1.39(1) yes
C46 . B1 . 1.64(1) yes
C46 . H2 7_655 3.50(1) no
C46 . H7 7_655 2.914(9) no
C46 . H20 . 2.850(9) no
C46 . H25 . 2.73(1) no
C46 . H30 . 3.53(1) no
C46 . H34 . 3.38(1) no
C46 . H35 . 2.01(1) no
C46 . H36 . 3.261(11) no
C46 . H38 . 3.295(12) no
C46 . H39 . 2.03(1) no
C47 . C48 . 1.364(11) yes
C47 . C49 . 2.387(14) yes
C47 . C50 . 2.717(14) yes
C47 . C51 . 2.333(11) yes
C47 . B1 . 2.65(1) yes
C47 . H7 7_655 2.94(1) no
C47 . H8 7_655 3.431(11) no
C47 . H9 8_555 3.459(12) no
C47 . H25 . 2.85(1) no
C47 . H30 . 3.528(11) no
C47 . H35 . 0.95000(5) no
C47 . H36 . 2.02(1) no
C47 . H37 . 3.244(13) no
C47 . H39 . 3.201(11) no
C48 . C49 . 1.386(14) yes
C48 . C50 . 2.348(15) yes
C48 . C51 . 2.716(13) yes
C48 . H7 7_655 3.106(11) no
C48 . H8 7_655 3.583(13) no
C48 . H12 6_565 3.335(12) no
C48 . H15 6_565 3.272(14) no
C48 . H35 . 1.995(13) no
C48 . H36 . 0.9500(1) no
C48 . H37 . 2.040(13) no
C48 . H38 . 3.205(15) no
C49 . C50 . 1.348(13) yes
C49 . C51 . 2.383(13) yes
C49 . H7 7_655 3.253(12) no
C49 . H15 6_565 3.479(16) no
C49 . H35 . 3.232(15) no
C49 . H36 . 2.030(14) no
C49 . H37 . 0.950 no
C49 . H38 . 1.987(15) no
C49 . H39 . 3.226(13) no
C50 . C51 . 1.395(11) yes
C50 . H2 7_655 2.895(12) no
C50 . H7 7_655 3.196(12) no
C50 . H36 . 3.205(15) no
C50 . H37 . 2.012(12) no
C50 . H38 . 0.95006(5) no
C50 . H38 4_666 3.593(18) no
C50 . H39 . 2.028(12) no
C51 . B1 . 2.662(11) yes
C51 . H2 7_655 2.71(1) no
C51 . H7 7_655 3.00(1) no
C51 . H14 7_655 3.121(12) no
C51 . H20 . 2.74(1) no
C51 . H34 . 3.43(1) no
C51 . H35 . 3.200(12) no
C51 . H37 . 3.249(12) no
C51 . H38 . 2.050(11) no
C51 . H39 . 0.9500(1) no
C52 . C53 . 1.59(3) yes
C52 . H4 2_666 3.38(2) no
C52 . H5 . 3.34(2) no
C52 . H6 . 3.517(19) no
C52 . H20 2_666 2.986(19) no
C52 . H23 5_655 3.006(19) no
C53 . H11 5_655 3.48(3) no
C53 . H20 2_666 3.36(3) no
C53 . H23 5_655 3.36(3) no
C53 . H38 3_445 3.38(3) no
B1 . H20 . 2.80(1) no
B1 . H24 . 2.79(1) no
B1 . H25 . 2.762(11) no
B1 . H29 . 2.824(12) no
B1 . H30 . 2.82(1) no
B1 . H34 . 2.75(1) no
B1 . H35 . 2.77(1) no
B1 . H39 . 2.792(11) no
H1 . H3 . 2.28(1) no
H1 . H11 . 2.552(11) no
H1 . H24 . 2.984(12) no
H1 . H27 4_656 3.053(13) no
H1 . H28 . 3.044(11) no
H1 . H29 . 2.579(9) no
H2 . H7 . 2.27(1) no
H2 . H14 . 2.34(1) no
H2 . H34 7_645 3.005(12) no
H2 . H38 7_645 2.925(12) no
H2 . H39 7_645 2.63(1) no
H3 . H4 . 2.329(9) no
H3 . H25 . 3.44(1) no
H3 . H29 . 3.43(1) no
H4 . H5 . 2.339(9) no
H4 . H17 8_455 3.296(17) no
H4 . H18 8_455 2.944(13) no
H4 . H20 . 3.11(1) no
H4 . H21 . 3.310(11) no
H4 . H25 . 3.26(1) no
H4 . H26 . 3.466(11) no
H5 . H6 . 2.33(1) no
H5 . H18 8_455 3.200(13) no
H5 . H22 5_655 3.495(12) no
H5 . H23 5_655 3.48(1) no
H6 . H22 5_655 3.334(13) no
H6 . H23 5_655 2.676(11) no
H7 . H8 . 2.35(1) no
H7 . H34 7_645 3.51(1) no
H7 . H35 7_645 3.42(1) no
H7 . H39 7_645 3.50(1) no
H8 . H8 2_655 3.024(16) no
H8 . H9 . 2.32(1) no
H8 . H30 7_645 3.343(11) no
H8 . H30 8_454 2.788(9) no
H8 . H31 7_645 3.450(13) no
H8 . H31 8_454 3.298(12) no
H8 . H35 7_645 3.31(1) no
H8 . H36 7_645 3.566(13) no
H9 . H10 . 2.30(1) no
H9 . H16 4_655 3.357(15) no
H9 . H29 8_454 3.32(1) no
H9 . H30 8_454 2.523(11) no
H9 . H33 3_445 3.448(12) no
H9 . H35 8_454 2.527(12) no
H10 . H27 8_454 3.037(11) no
H10 . H28 8_454 3.537(12) no
H10 . H33 3_445 2.942(11) no
H11 . H12 . 2.31(1) no
H11 . H24 . 2.385(12) no
H11 . H29 . 2.623(12) no
H12 . H31 . 3.366(13) no
H12 . H32 . 3.490(15) no
H12 . H36 6_564 2.855(12) no
H12 . H37 6_564 3.361(14) no
H13 . H14 . 2.341(11) no
H13 . H18 5_755 3.315(15) no
H13 . H19 5_755 3.336(15) no
H13 . H20 7_645 3.253(12) no
H13 . H21 7_645 3.035(13) no
H13 . H39 7_645 2.840(12) no
H14 . H18 5_755 3.539(15) no
H14 . H26 4_656 3.359(13) no
H14 . H34 7_645 2.709(12) no
H14 . H39 7_645 2.332(12) no
H15 . H16 . 2.297(13) no
H15 . H31 5_755 3.131(15) no
H15 . H36 6_564 2.700(14) no
H15 . H37 6_564 3.123(17) no
H16 . H17 . 2.358(17) no
H16 . H28 5_755 2.677(17) no
H16 . H29 5_755 2.726(14) no
H16 . H30 5_755 3.136(15) no
H17 . H18 . 2.471(19) no
H17 . H26 8_554 3.280(19) no
H17 . H27 8_554 3.273(19) no
H17 . H28 5_755 2.33(2) no
H18 . H19 . 2.335(14) no
H18 . H22 3_545 3.60(2) no
H19 . H21 7_645 2.463(14) no
H19 . H22 3_545 2.928(16) no
H20 . H21 . 2.32(1) no
H20 . H25 . 2.90(1) no
H20 . H39 . 2.41(1) no
H21 . H22 . 2.276(11) no
H21 . H22 5_655 2.994(11) no
H22 . H22 5_655 2.601(18) no
H22 . H23 . 2.336(12) no
H23 . H24 . 2.31(1) no
H24 . H29 . 3.16(1) no
H24 . H34 . 2.615(11) no
H25 . H26 . 2.300(11) no
H25 . H33 6_565 3.215(11) no
H25 . H35 . 2.74(1) no
H26 . H27 . 2.307(16) no
H26 . H33 6_565 2.661(11) no
H26 . H34 6_565 3.099(13) no
H27 . H27 4_656 3.25(3) no
H27 . H28 . 2.289(16) no
H27 . H28 4_656 2.588(11) no
H28 . H29 . 2.342(12) no
H29 . H30 . 2.39(1) no
H30 . H31 . 2.32(1) no
H30 . H35 . 3.025(11) no
H31 . H32 . 2.328(12) no
H31 . H32 5_755 2.935(13) no
H31 . H36 2_766 2.995(14) no
H32 . H32 5_755 2.388(17) no
H32 . H33 . 2.349(12) no
H32 . H36 6_564 3.388(15) no
H33 . H34 . 2.31(1) no
H33 . H35 6_564 3.558(11) no
H34 . H39 . 3.05(1) no
H35 . H36 . 2.286(11) no
H36 . H37 . 2.336(14) no
H37 . H38 . 2.296(13) no
H37 . H38 4_666 3.499(17) no
H38 . H38 4_666 3.079(18) no
H38 . H39 . 2.334(11) no

loop_
_geom_torsion_atom_site_label_1
_geom_torsion_site_symmetry_1
_geom_torsion_atom_site_label_2
_geom_torsion_site_symmetry_2
_geom_torsion_atom_site_label_3
_geom_torsion_site_symmetry_3
_geom_torsion_atom_site_label_4
_geom_torsion_site_symmetry_4
_geom_torsion
_geom_torsion_publ_flag
N2 . Co1 . N1 . C1 . -0.1(8) yes
N2 . Co1 . N1 . C5 . 178.2(8) yes
N3 . Co1 . N1 . C1 . 179.7(8) yes
N3 . Co1 . N1 . C5 . -1.9(8) yes
N1 . Co1 . N2 . C6 . -0.8(8) yes
N1 . Co1 . N2 . C10 . 179.5(10) yes
N3 . Co1 . N2 . C6 . -1.3(24) yes
N3 . Co1 . N2 . C10 . 179.1(15) yes
N1 . Co1 . N3 . C11 . 0.3(8) yes
N1 . Co1 . N3 . C15 . -179.3(10) yes
N2 . Co1 . N3 . C11 . 0.7(24) yes
N2 . Co1 . N3 . C15 . -178.8(15) yes
Co1 . N1 . C1 . C2 . -179.5(6) yes
Co1 . N1 . C1 . C6 . 1.0(8) yes
C5 . N1 . C1 . C2 . 2.2(13) yes
C5 . N1 . C1 . C6 . -177.3(8) yes
Co1 . N1 . C5 . C4 . -179.7(6) yes
Co1 . N1 . C5 . C11 . 3.1(9) yes
C1 . N1 . C5 . C4 . -1.4(13) yes
C1 . N1 . C5 . C11 . -178.5(8) yes
Co1 . N2 . C6 . C1 . 1.5(7) yes
Co1 . N2 . C6 . C7 . -177.8(6) yes
C10 . N2 . C6 . C1 . -178.8(8) yes
C10 . N2 . C6 . C7 . 1.9(14) yes
Co1 . N2 . C10 . C9 . 179.8(6) yes
C6 . N2 . C10 . C9 . 0.2(14) yes
Co1 . N3 . C11 . C5 . 1.2(8) yes
Co1 . N3 . C11 . C12 . -178.3(6) yes
C15 . N3 . C11 . C5 . -179.2(8) yes
C15 . N3 . C11 . C12 . 1.3(14) yes
Co1 . N3 . C15 . C14 . 179.1(6) yes
C11 . N3 . C15 . C14 . -0.4(13) yes
C19 . N4 . N5 . C22 . 174.8(11) yes
N5 . N4 . C19 . C18 . -172.0(12) yes
N5 . N4 . C19 . C20 . 7.2(20) yes
N4 . N5 . C22 . C23 . -20.2(22) yes
N4 . N5 . C22 . C27 . 163.9(13) yes
N1 . C1 . C2 . C3 . -0.2(13) yes
C6 . C1 . C2 . C3 . 179.3(8) yes
N1 . C1 . C6 . N2 . -1.6(10) yes
N1 . C1 . C6 . C7 . 177.7(8) yes
C2 . C1 . C6 . N2 . 178.9(9) yes
C2 . C1 . C6 . C7 . -1.8(16) yes
C1 . C2 . C3 . C4 . -2.5(14) yes
C1 . C2 . C3 . C16 . 173.1(9) yes
C2 . C3 . C4 . C5 . 3.3(15) yes
C16 . C3 . C4 . C5 . -172.5(10) yes
C2 . C3 . C16 . C17 . -41.4(17) yes
C2 . C3 . C16 . C21 . 142.2(11) yes
C4 . C3 . C16 . C17 . 134.1(12) yes
C4 . C3 . C16 . C21 . -42.2(16) yes
C3 . C4 . C5 . N1 . -1.4(14) yes
C3 . C4 . C5 . C11 . 175.4(9) yes
N1 . C5 . C11 . N3 . -2.7(10) yes
N1 . C5 . C11 . C12 . 176.8(8) yes
C4 . C5 . C11 . N3 . -179.6(9) yes
C4 . C5 . C11 . C12 . -0.1(17) yes
N2 . C6 . C7 . C8 . -2.9(13) yes
C1 . C6 . C7 . C8 . 177.9(8) yes
C6 . C7 . C8 . C9 . 1.8(14) yes
C7 . C8 . C9 . C10 . 0.2(15) yes
C8 . C9 . C10 . N2 . -1.2(15) yes
N3 . C11 . C12 . C13 . -1.6(13) yes
C5 . C11 . C12 . C13 . 178.9(9) yes
C11 . C12 . C13 . C14 . 1.0(14) yes
C12 . C13 . C14 . C15 . -0.2(15) yes
C13 . C14 . C15 . N3 . -0.1(15) yes
C3 . C16 . C17 . C18 . -173.1(11) yes
C21 . C16 . C17 . C18 . 3.3(18) yes
C3 . C16 . C21 . C20 . 170.9(10) yes
C17 . C16 . C21 . C20 . -5.7(18) yes
C16 . C17 . C18 . C19 . 2.2(18) yes
C17 . C18 . C19 . N4 . 173.6(11) yes
C17 . C18 . C19 . C20 . -5.6(20) yes
N4 . C19 . C20 . C21 . -175.9(11) yes
C18 . C19 . C20 . C21 . 3.2(19) yes
C19 . C20 . C21 . C16 . 2.6(19) yes
N5 . C22 . C23 . C24 . 179.4(14) yes
C27 . C22 . C23 . C24 . -4.9(25) yes
N5 . C22 . C27 . C26 . -177.5(15) yes
C23 . C22 . C27 . C26 . 6.3(26) yes
C22 . C23 . C24 . C25 . 1.1(25) yes
C23 . C24 . C25 . C26 . 1.3(28) yes
C24 . C25 . C26 . C27 . -0.0(28) yes
C25 . C26 . C27 . C22 . -3.7(27) yes
C33 . C28 . C29 . C30 . -2.5(15) yes
B1 . C28 . C29 . C30 . -176.9(9) yes
C29 . C28 . C33 . C32 . 0.3(15) yes
B1 . C28 . C33 . C32 . 174.8(10) yes
C29 . C28 . B1 . C34 . 85.2(13) yes
C29 . C28 . B1 . C40 . -152.5(10) yes
C29 . C28 . B1 . C46 . -35.1(15) yes
C33 . C28 . B1 . C34 . -88.7(13) yes
C33 . C28 . B1 . C40 . 33.5(15) yes
C33 . C28 . B1 . C46 . 151.0(11) yes
C28 . C29 . C30 . C31 . 3.2(17) yes
C29 . C30 . C31 . C32 . -1.4(17) yes
C30 . C31 . C32 . C33 . -0.7(18) yes
C31 . C32 . C33 . C28 . 1.3(18) yes
C39 . C34 . C35 . C36 . -0.9(17) yes
B1 . C34 . C35 . C36 . 173.6(10) yes
C35 . C34 . C39 . C38 . 0.2(17) yes
B1 . C34 . C39 . C38 . -174.0(10) yes
C35 . C34 . B1 . C28 . -83.8(13) yes
C35 . C34 . B1 . C40 . 155.9(10) yes
C35 . C34 . B1 . C46 . 38.4(15) yes
C39 . C34 . B1 . C28 . 90.1(13) yes
C39 . C34 . B1 . C40 . -30.3(16) yes
C39 . C34 . B1 . C46 . -147.7(11) yes
C34 . C35 . C36 . C37 . 0.9(19) yes
C35 . C36 . C37 . C38 . 0.0(22) yes
C36 . C37 . C38 . C39 . -0.7(21) yes
C37 . C38 . C39 . C34 . 0.7(23) yes
C45 . C40 . C41 . C42 . -0.5(15) yes
B1 . C40 . C41 . C42 . -174.8(10) yes
C41 . C40 . C45 . C44 . 1.7(15) yes
B1 . C40 . C45 . C44 . 176.2(10) yes
C41 . C40 . B1 . C28 . -147.5(10) yes
C41 . C40 . B1 . C34 . -31.4(15) yes
C41 . C40 . B1 . C46 . 89.6(13) yes
C45 . C40 . B1 . C28 . 38.5(14) yes
C45 . C40 . B1 . C34 . 154.7(10) yes
C45 . C40 . B1 . C46 . -84.3(13) yes
C40 . C41 . C42 . C43 . -2.8(17) yes
C41 . C42 . C43 . C44 . 4.7(17) yes
C42 . C43 . C44 . C45 . -3.5(18) yes
C43 . C44 . C45 . C40 . 0.3(18) yes
C51 . C46 . C47 . C48 . -0.4(17) yes
B1 . C46 . C47 . C48 . 174.6(10) yes
C47 . C46 . C51 . C50 . -1.8(16) yes
B1 . C46 . C51 . C50 . -176.8(10) yes
C47 . C46 . B1 . C28 . 156.3(11) yes
C47 . C46 . B1 . C34 . 40.2(15) yes
C47 . C46 . B1 . C40 . -82.6(13) yes
C51 . C46 . B1 . C28 . -29.0(16) yes
C51 . C46 . B1 . C34 . -145.1(11) yes
C51 . C46 . B1 . C40 . 92.1(13) yes
C46 . C47 . C48 . C49 . 2.0(19) yes
C47 . C48 . C49 . C50 . -1.3(21) yes
C48 . C49 . C50 . C51 . -0.8(21) yes
C49 . C50 . C51 . C46 . 2.4(22) yes
